data_4028788
loop_
_publ_author_name
'Wen-Chung Lin'
'Ding-Yah Yang'

_publ_section_title
;
 Photochromism of o-Nitrophenyl-Substituted Oxazabicycles
;
_journal_name_full 'Journal of Organic Chemistry'
_journal_page_first 11798
_journal_page_last 11806
_journal_paper_doi 10.1021/jo401838n
_journal_volume 78
_journal_year 2013
_chemical_formula_moiety 'C27 H22 N2 O6'
_chemical_formula_sum 'C27 H22 N2 O6'
_chemical_formula_weight 470.47
_space_group_IT_number 14
_symmetry_cell_setting monoclinic
_symmetry_Int_Tables_number 14
_symmetry_space_group_name_Hall '-P 2yn'
_symmetry_space_group_name_H-M 'P 1 21/n 1'
_atom_sites_solution_hydrogens geom
_atom_sites_solution_primary direct
_atom_sites_solution_secondary difmap
_audit_creation_method SHELXL-97
_cell_angle_alpha 90.00
_cell_angle_beta 91.9910(10)
_cell_angle_gamma 90.00
_cell_formula_units_Z 4
_cell_length_a 10.1296(7)
_cell_length_b 18.4212(14)
_cell_length_c 11.9851(9)
_cell_measurement_reflns_used 6423
_cell_measurement_temperature 297(2)
_cell_measurement_theta_max 25.993
_cell_measurement_theta_min 2.683
_cell_volume 2235.1(3)
_computing_cell_refinement 'Bruker SMART'
_computing_data_collection 'Bruker SMART'
_computing_data_reduction 'Bruker SHELXTL'
_computing_molecular_graphics 'Bruker SHELXTL'
_computing_publication_material 'Bruker SHELXTL'
_computing_structure_refinement 'SHELXL-97 (Sheldrick, 1997)'
_computing_structure_solution 'SHELXS-97 (Sheldrick, 1990)'
_diffrn_ambient_temperature 297(2)
_diffrn_measured_fraction_theta_full 0.995
_diffrn_measured_fraction_theta_max 0.995
_diffrn_measurement_device_type 'CCD area detector'
_diffrn_measurement_method 'phi and omega scans'
_diffrn_radiation_monochromator graphite
_diffrn_radiation_probe x-ray
_diffrn_radiation_type MoK\a
_diffrn_radiation_wavelength 0.71073
_diffrn_reflns_av_R_equivalents 0.0289
_diffrn_reflns_av_sigmaI/netI 0.0222
_diffrn_reflns_limit_h_max 10
_diffrn_reflns_limit_h_min -12
_diffrn_reflns_limit_k_max 22
_diffrn_reflns_limit_k_min -14
_diffrn_reflns_limit_l_max 14
_diffrn_reflns_limit_l_min -14
_diffrn_reflns_number 12387
_diffrn_reflns_theta_full 25.99
_diffrn_reflns_theta_max 25.99
_diffrn_reflns_theta_min 2.03
_diffrn_source 'fine-focus sealed tube'
_exptl_absorpt_coefficient_mu 0.100
_exptl_absorpt_correction_T_max 1.000000
_exptl_absorpt_correction_T_min 0.775244
_exptl_absorpt_correction_type empirical
_exptl_absorpt_process_details empirical
_exptl_crystal_colour yellow
_exptl_crystal_density_diffrn 1.398
_exptl_crystal_description parallelepiped
_exptl_crystal_F_000 984
_exptl_crystal_size_max 0.64
_exptl_crystal_size_mid 0.56
_exptl_crystal_size_min 0.50
_refine_diff_density_max 0.316
_refine_diff_density_min -0.261
_refine_diff_density_rms 0.039
_refine_ls_extinction_method none
_refine_ls_goodness_of_fit_ref 1.031
_refine_ls_hydrogen_treatment mixed
_refine_ls_matrix_type full
_refine_ls_number_parameters 320
_refine_ls_number_reflns 4372
_refine_ls_number_restraints 0
_refine_ls_restrained_S_all 1.031
_refine_ls_R_factor_all 0.0494
_refine_ls_R_factor_gt 0.0408
_refine_ls_shift/su_max 0.000
_refine_ls_shift/su_mean 0.000
_refine_ls_structure_factor_coef Fsqd
_refine_ls_weighting_details 'calc w=1/[\s^2^(Fo^2^)+(0.0749P)^2^+0.3239P] where P=(Fo^2^+2Fc^2^)/3'
_refine_ls_weighting_scheme calc
_refine_ls_wR_factor_gt 0.1160
_refine_ls_wR_factor_ref 0.1251
_reflns_number_gt 3575
_reflns_number_total 4372
_reflns_threshold_expression >2sigma(I)
_cod_data_source_file jo401838n_si_002.cif
_cod_data_source_block wc044m
_cod_original_sg_symbol_H-M 'P 21/n'
_cod_database_code 4028788

loop_
_symmetry_equiv_pos_as_xyz
'x, y, z'
'-x+1/2, y+1/2, -z+1/2'
'-x, -y, -z'
'x-1/2, -y-1/2, z-1/2'

loop_
_atom_site_label
_atom_site_type_symbol
_atom_site_fract_x
_atom_site_fract_y
_atom_site_fract_z
_atom_site_U_iso_or_equiv
_atom_site_adp_type
_atom_site_occupancy
_atom_site_symmetry_multiplicity
_atom_site_calc_flag
_atom_site_refinement_flags
O1 O 0.49013(11) 0.89876(6) 0.58950(8) 0.0472(3) Uani 1 1 d .
O2 O 0.42352(9) 0.83203(5) 0.26268(7) 0.0385(2) Uani 1 1 d .
O3 O 0.65130(11) 0.81937(6) 0.61431(8) 0.0526(3) Uani 1 1 d .
O4 O 0.47373(11) 0.56487(6) 0.65805(8) 0.0510(3) Uani 1 1 d .
O5 O 0.33735(13) 0.93122(8) 0.07953(12) 0.0761(4) Uani 1 1 d .
O6 O 0.54164(14) 0.94999(7) 0.12521(13) 0.0756(4) Uani 1 1 d .
N1 N 0.41216(12) 0.70274(6) 0.24429(9) 0.0389(3) Uani 1 1 d .
H1A H 0.3370(17) 0.7005(9) 0.2085(14) 0.044(4) Uiso 1 1 d .
N2 N 0.45274(13) 0.91241(8) 0.08599(11) 0.0526(3) Uani 1 1 d .
C1 C 0.39324(14) 0.93118(8) 0.52315(12) 0.0420(3) Uani 1 1 d .
C2 C 0.32116(17) 0.98568(9) 0.57267(14) 0.0547(4) Uani 1 1 d .
H2A H 0.3386 0.9987 0.6467 0.066 Uiso 1 1 calc R
C3 C 0.22308(18) 1.02022(10) 0.51012(16) 0.0625(5) Uani 1 1 d .
H3A H 0.1737 1.0567 0.5425 0.075 Uiso 1 1 calc R
C4 C 0.19722(18) 1.00115(10) 0.39934(16) 0.0607(4) Uani 1 1 d .
H4A H 0.1312 1.0252 0.3580 0.073 Uiso 1 1 calc R
C5 C 0.26907(15) 0.94666(9) 0.35010(14) 0.0496(4) Uani 1 1 d .
H5A H 0.2511 0.9340 0.2760 0.060 Uiso 1 1 calc R
C6 C 0.36925(14) 0.91044(8) 0.41215(12) 0.0394(3) Uani 1 1 d .
C7 C 0.44852(13) 0.85142(7) 0.37003(11) 0.0351(3) Uani 1 1 d .
C8 C 0.54126(13) 0.81844(7) 0.43734(11) 0.0350(3) Uani 1 1 d .
C9 C 0.56675(14) 0.84346(8) 0.54998(11) 0.0396(3) Uani 1 1 d .
C10 C 0.61248(12) 0.75195(7) 0.39733(11) 0.0345(3) Uani 1 1 d .
H10A H 0.6987 0.7479 0.4365 0.041 Uiso 1 1 calc R
C11 C 0.52719(12) 0.68700(7) 0.42521(11) 0.0338(3) Uani 1 1 d .
C12 C 0.54071(14) 0.65094(7) 0.52687(11) 0.0369(3) Uani 1 1 d .
H12A H 0.6085 0.6638 0.5773 0.044 Uiso 1 1 calc R
C13 C 0.45321(14) 0.59569(7) 0.55363(11) 0.0382(3) Uani 1 1 d .
C14 C 0.35378(14) 0.57587(7) 0.47790(12) 0.0407(3) Uani 1 1 d .
H14A H 0.2957 0.5388 0.4952 0.049 Uiso 1 1 calc R
C15 C 0.34041(13) 0.61145(7) 0.37563(11) 0.0383(3) Uani 1 1 d .
H15A H 0.2739 0.5975 0.3246 0.046 Uiso 1 1 calc R
C16 C 0.42555(13) 0.66766(7) 0.34888(11) 0.0338(3) Uani 1 1 d .
C17 C 0.48778(13) 0.76475(7) 0.21824(10) 0.0346(3) Uani 1 1 d .
C18 C 0.63135(13) 0.75762(7) 0.27058(11) 0.0355(3) Uani 1 1 d .
C19 C 0.71663(14) 0.82361(8) 0.24337(13) 0.0442(3) Uani 1 1 d .
H19A H 0.8035 0.8175 0.2767 0.066 Uiso 1 1 calc R
H19B H 0.6771 0.8667 0.2725 0.066 Uiso 1 1 calc R
H19C H 0.7227 0.8280 0.1639 0.066 Uiso 1 1 calc R
C20 C 0.70058(15) 0.68902(8) 0.22921(13) 0.0450(3) Uani 1 1 d .
H20A H 0.7880 0.6863 0.2625 0.068 Uiso 1 1 calc R
H20B H 0.7059 0.6909 0.1495 0.068 Uiso 1 1 calc R
H20C H 0.6511 0.6469 0.2498 0.068 Uiso 1 1 calc R
C21 C 0.38969(17) 0.50606(9) 0.68449(14) 0.0527(4) Uani 1 1 d .
H21A H 0.4120 0.4889 0.7584 0.079 Uiso 1 1 calc R
H21B H 0.4008 0.4675 0.6318 0.079 Uiso 1 1 calc R
H21C H 0.2995 0.5221 0.6812 0.079 Uiso 1 1 calc R
C22 C 0.48819(13) 0.77569(8) 0.09165(11) 0.0392(3) Uani 1 1 d .
C23 C 0.50776(16) 0.71410(10) 0.02579(12) 0.0500(4) Uani 1 1 d .
H23A H 0.5046 0.6685 0.0590 0.060 Uiso 1 1 calc R
C24 C 0.53157(17) 0.71868(12) -0.08702(14) 0.0617(5) Uani 1 1 d .
H24A H 0.5461 0.6767 -0.1278 0.074 Uiso 1 1 calc R
C25 C 0.53376(17) 0.78532(13) -0.13881(14) 0.0672(5) Uani 1 1 d .
H25A H 0.5526 0.7886 -0.2140 0.081 Uiso 1 1 calc R
C26 C 0.50788(16) 0.84699(11) -0.07874(14) 0.0592(5) Uani 1 1 d .
H26A H 0.5056 0.8920 -0.1139 0.071 Uiso 1 1 calc R
C27 C 0.48520(14) 0.84181(9) 0.03441(12) 0.0445(4) Uani 1 1 d .

loop_
_atom_site_aniso_label
_atom_site_aniso_U_11
_atom_site_aniso_U_22
_atom_site_aniso_U_33
_atom_site_aniso_U_23
_atom_site_aniso_U_13
_atom_site_aniso_U_12
O1 0.0557(6) 0.0512(6) 0.0347(5) -0.0023(4) -0.0002(4) -0.0002(5)
O2 0.0423(5) 0.0388(5) 0.0340(5) 0.0005(4) -0.0065(4) 0.0042(4)
O3 0.0572(7) 0.0633(7) 0.0364(5) 0.0038(5) -0.0123(5) 0.0007(5)
O4 0.0661(7) 0.0435(6) 0.0434(6) 0.0157(4) 0.0026(5) -0.0037(5)
O5 0.0591(8) 0.0731(9) 0.0951(10) 0.0226(7) -0.0090(7) 0.0206(7)
O6 0.0734(9) 0.0527(7) 0.0996(11) 0.0028(7) -0.0114(7) -0.0116(7)
N1 0.0376(6) 0.0412(7) 0.0372(6) 0.0070(5) -0.0087(5) -0.0080(5)
N2 0.0526(8) 0.0486(8) 0.0560(8) 0.0209(6) -0.0057(6) 0.0004(6)
C1 0.0442(8) 0.0409(8) 0.0411(7) 0.0017(6) 0.0057(6) -0.0043(6)
C2 0.0622(10) 0.0519(9) 0.0510(9) -0.0050(7) 0.0146(8) -0.0015(8)
C3 0.0638(11) 0.0542(10) 0.0707(11) -0.0032(9) 0.0191(9) 0.0113(8)
C4 0.0539(10) 0.0570(10) 0.0712(11) 0.0064(9) 0.0034(8) 0.0134(8)
C5 0.0487(8) 0.0484(8) 0.0516(9) 0.0021(7) -0.0025(7) 0.0060(7)
C6 0.0407(7) 0.0360(7) 0.0417(7) 0.0032(6) 0.0021(6) -0.0028(6)
C7 0.0375(7) 0.0336(7) 0.0341(6) 0.0032(5) -0.0019(5) -0.0050(5)
C8 0.0384(7) 0.0325(7) 0.0338(7) 0.0046(5) -0.0033(5) -0.0067(5)
C9 0.0438(7) 0.0415(7) 0.0333(7) 0.0045(6) -0.0016(6) -0.0073(6)
C10 0.0331(6) 0.0339(7) 0.0359(7) 0.0059(5) -0.0078(5) -0.0029(5)
C11 0.0355(7) 0.0297(6) 0.0361(7) 0.0037(5) -0.0008(5) 0.0010(5)
C12 0.0409(7) 0.0326(7) 0.0369(7) 0.0038(5) -0.0030(5) 0.0008(5)
C13 0.0468(8) 0.0316(7) 0.0365(7) 0.0054(5) 0.0060(6) 0.0037(6)
C14 0.0448(7) 0.0326(7) 0.0453(8) 0.0025(6) 0.0089(6) -0.0051(6)
C15 0.0371(7) 0.0357(7) 0.0422(7) -0.0022(6) 0.0008(6) -0.0046(5)
C16 0.0352(6) 0.0312(6) 0.0349(7) 0.0019(5) 0.0004(5) 0.0004(5)
C17 0.0379(7) 0.0329(7) 0.0329(7) 0.0026(5) -0.0027(5) -0.0006(5)
C18 0.0352(7) 0.0353(7) 0.0359(7) 0.0053(5) -0.0024(5) -0.0025(5)
C19 0.0399(7) 0.0450(8) 0.0476(8) 0.0096(6) -0.0020(6) -0.0089(6)
C20 0.0415(7) 0.0466(8) 0.0469(8) 0.0023(6) 0.0000(6) 0.0034(6)
C21 0.0604(10) 0.0437(8) 0.0551(9) 0.0171(7) 0.0172(7) 0.0045(7)
C22 0.0378(7) 0.0460(8) 0.0334(7) 0.0051(6) -0.0036(5) -0.0032(6)
C23 0.0535(9) 0.0562(9) 0.0401(8) -0.0024(7) -0.0038(6) -0.0004(7)
C24 0.0542(10) 0.0887(14) 0.0420(8) -0.0123(9) -0.0013(7) 0.0029(9)
C25 0.0544(10) 0.1126(17) 0.0347(8) 0.0085(10) 0.0023(7) -0.0053(10)
C26 0.0505(9) 0.0820(13) 0.0447(9) 0.0239(9) -0.0040(7) -0.0087(9)
C27 0.0362(7) 0.0542(9) 0.0425(8) 0.0123(6) -0.0061(6) -0.0043(6)

loop_
_atom_type_symbol
_atom_type_description
_atom_type_scat_dispersion_real
_atom_type_scat_dispersion_imag
_atom_type_scat_source
C C 0.0033 0.0016 'International Tables Vol C Tables 4.2.6.8 and 6.1.1.4'
H H 0.0000 0.0000 'International Tables Vol C Tables 4.2.6.8 and 6.1.1.4'
N N 0.0061 0.0033 'International Tables Vol C Tables 4.2.6.8 and 6.1.1.4'
O O 0.0106 0.0060 'International Tables Vol C Tables 4.2.6.8 and 6.1.1.4'

loop_
_geom_angle_atom_site_label_1
_geom_angle_atom_site_label_2
_geom_angle_atom_site_label_3
_geom_angle
C1 O1 C9 121.44(11)
C7 O2 C17 119.05(10)
C13 O4 C21 116.25(12)
C17 N1 C16 121.92(11)
C17 N1 H1A 113.9(11)
C16 N1 H1A 118.4(11)
O6 N2 O5 123.89(16)
O6 N2 C27 119.23(13)
O5 N2 C27 116.69(14)
O1 C1 C2 116.22(13)
O1 C1 C6 121.86(13)
C2 C1 C6 121.91(14)
C3 C2 C1 118.77(16)
C3 C2 H2A 120.6
C1 C2 H2A 120.6
C2 C3 C4 120.74(16)
C2 C3 H3A 119.6
C4 C3 H3A 119.6
C5 C4 C3 120.42(16)
C5 C4 H4A 119.8
C3 C4 H4A 119.8
C4 C5 C6 119.96(15)
C4 C5 H5A 120.0
C6 C5 H5A 120.0
C5 C6 C1 118.19(13)
C5 C6 C7 124.68(13)
C1 C6 C7 117.11(12)
O2 C7 C8 123.34(12)
O2 C7 C6 116.20(11)
C8 C7 C6 120.46(12)
C7 C8 C9 120.68(13)
C7 C8 C10 120.16(11)
C9 C8 C10 119.04(11)
O3 C9 O1 116.46(12)
O3 C9 C8 125.20(14)
O1 C9 C8 118.35(12)
C8 C10 C11 106.71(10)
C8 C10 C18 109.59(10)
C11 C10 C18 111.16(10)
C8 C10 H10A 109.8
C11 C10 H10A 109.8
C18 C10 H10A 109.8
C12 C11 C16 119.94(12)
C12 C11 C10 121.96(11)
C16 C11 C10 117.88(11)
C13 C12 C11 120.42(12)
C13 C12 H12A 119.8
C11 C12 H12A 119.8
O4 C13 C14 124.70(12)
O4 C13 C12 115.52(12)
C14 C13 C12 119.78(12)
C13 C14 C15 120.03(12)
C13 C14 H14A 120.0
C15 C14 H14A 120.0
C16 C15 C14 120.72(12)
C16 C15 H15A 119.6
C14 C15 H15A 119.6
C15 C16 C11 119.10(12)
C15 C16 N1 120.24(12)
C11 C16 N1 120.62(12)
N1 C17 O2 110.00(10)
N1 C17 C22 110.17(11)
O2 C17 C22 104.97(10)
N1 C17 C18 110.20(10)
O2 C17 C18 109.48(10)
C22 C17 C18 111.89(11)
C19 C18 C20 108.47(12)
C19 C18 C10 110.70(11)
C20 C18 C10 109.63(11)
C19 C18 C17 111.71(11)
C20 C18 C17 111.54(11)
C10 C18 C17 104.76(10)
C18 C19 H19A 109.5
C18 C19 H19B 109.5
H19A C19 H19B 109.5
C18 C19 H19C 109.5
H19A C19 H19C 109.5
H19B C19 H19C 109.5
C18 C20 H20A 109.5
C18 C20 H20B 109.5
H20A C20 H20B 109.5
C18 C20 H20C 109.5
H20A C20 H20C 109.5
H20B C20 H20C 109.5
O4 C21 H21A 109.5
O4 C21 H21B 109.5
H21A C21 H21B 109.5
O4 C21 H21C 109.5
H21A C21 H21C 109.5
H21B C21 H21C 109.5
C27 C22 C23 115.50(13)
C27 C22 C17 126.90(13)
C23 C22 C17 117.22(13)
C22 C23 C24 122.29(17)
C22 C23 H23A 118.9
C24 C23 H23A 118.9
C25 C24 C23 120.07(18)
C25 C24 H24A 120.0
C23 C24 H24A 120.0
C26 C25 C24 119.64(15)
C26 C25 H25A 120.2
C24 C25 H25A 120.2
C25 C26 C27 119.75(17)
C25 C26 H26A 120.1
C27 C26 H26A 120.1
C22 C27 C26 122.58(16)
C22 C27 N2 124.15(13)
C26 C27 N2 113.23(14)

loop_
_geom_bond_atom_site_label_1
_geom_bond_atom_site_label_2
_geom_bond_distance
O1 C1 1.3777(18)
O1 C9 1.3747(18)
O2 C7 1.3507(15)
O2 C17 1.5058(16)
O3 C9 1.2162(17)
O4 C13 1.3834(16)
O4 C21 1.4204(18)
O5 N2 1.2191(17)
O6 N2 1.2173(18)
N1 C17 1.4161(17)
N1 C16 1.4126(17)
N1 H1A 0.862(17)
N2 C27 1.482(2)
C1 C2 1.387(2)
C1 C6 1.397(2)
C2 C3 1.379(3)
C2 H2A 0.9300
C3 C4 1.389(3)
C3 H3A 0.9300
C4 C5 1.384(2)
C4 H4A 0.9300
C5 C6 1.406(2)
C5 H5A 0.9300
C6 C7 1.4525(19)
C7 C8 1.3601(18)
C8 C9 1.4413(19)
C8 C10 1.5082(19)
C10 C11 1.5197(17)
C10 C18 1.5413(18)
C10 H10A 0.9800
C11 C12 1.3903(18)
C11 C16 1.3995(18)
C12 C13 1.3944(19)
C12 H12A 0.9300
C13 C14 1.381(2)
C14 C15 1.3924(19)
C14 H14A 0.9300
C15 C16 1.3921(18)
C15 H15A 0.9300
C17 C22 1.5307(18)
C17 C18 1.5691(18)
C18 C19 1.5329(18)
C18 C20 1.536(2)
C19 H19A 0.9600
C19 H19B 0.9600
C19 H19C 0.9600
C20 H20A 0.9600
C20 H20B 0.9600
C20 H20C 0.9600
C21 H21A 0.9600
C21 H21B 0.9600
C21 H21C 0.9600
C22 C27 1.398(2)
C22 C23 1.400(2)
C23 C24 1.384(2)
C23 H23A 0.9300
C24 C25 1.376(3)
C24 H24A 0.9300
C25 C26 1.375(3)
C25 H25A 0.9300
C26 C27 1.387(2)
C26 H26A 0.9300
